data_7017789
loop_
_publ_author_name
'Murray, Paul R.'
'Crawford, Stephen'
'Dawson, Alice'
'Delf, Alexander'
'Findlay, Calum'
'Jack, Lorna'
'McInnes, Eric J. L.'
'Al-Musharafi, Salma'
'Nichol, Gary S.'
'Oswald, Iain'
'Yellowlees, Lesley J.'

_publ_section_title
;
 On the electronic structure of nitro-substituted bipyridines and their
 platinum complexes.
;
_journal_issue 1
_journal_name_full 'Dalton transactions (Cambridge, England : 2003)'
_journal_page_first 201
_journal_page_last 207
_journal_paper_doi 10.1039/c1dt11456e
_journal_volume 41
_journal_year 2012
_chemical_formula_sum 'C23 H19 Cl4 N9 O9 Pt2'
_chemical_formula_weight 1097.45
_chemical_name_systematic
;
?
;
_space_group_IT_number 14
_symmetry_cell_setting monoclinic
_symmetry_space_group_name_Hall '-P 2yn'
_symmetry_space_group_name_H-M 'P 1 21/n 1'
_atom_sites_solution_hydrogens geom
_atom_sites_solution_primary direct
_atom_sites_solution_secondary difmap
_audit_creation_method SHELXL-97
_cell_angle_alpha 90.00
_cell_angle_beta 99.909(2)
_cell_angle_gamma 90.00
_cell_formula_units_Z 4
_cell_length_a 14.3359(12)
_cell_length_b 14.1844(12)
_cell_length_c 14.9479(13)
_cell_measurement_reflns_used 7311
_cell_measurement_temperature 150(2)
_cell_measurement_theta_max 28.5
_cell_measurement_theta_min 2.32
_cell_volume 2994.3(4)
_computing_cell_refinement 'Bruker SMART'
_computing_data_collection 'Bruker SMART'
_computing_data_reduction 'Bruker SHELXTL'
_computing_molecular_graphics 'Bruker SHELXTL'
_computing_publication_material 'Bruker SHELXTL'
_computing_structure_refinement 'SHELXL-97 (Sheldrick, 1997)'
_computing_structure_solution 'SHELXS-97 (Sheldrick, 1990)'
_diffrn_ambient_temperature 150(2)
_diffrn_measured_fraction_theta_full 0.918
_diffrn_measured_fraction_theta_max 0.918
_diffrn_measurement_device_type 'CCD Area Detector'
_diffrn_measurement_method '\f \w scans'
_diffrn_radiation_monochromator graphite
_diffrn_radiation_source 'fine-focus sealed tube'
_diffrn_radiation_type MoK\a
_diffrn_radiation_wavelength 0.71073
_diffrn_reflns_av_R_equivalents 0.0311
_diffrn_reflns_av_sigmaI/netI 0.0456
_diffrn_reflns_limit_h_max 19
_diffrn_reflns_limit_h_min -18
_diffrn_reflns_limit_k_max 18
_diffrn_reflns_limit_k_min -17
_diffrn_reflns_limit_l_max 19
_diffrn_reflns_limit_l_min -16
_diffrn_reflns_number 18668
_diffrn_reflns_theta_full 28.86
_diffrn_reflns_theta_max 28.86
_diffrn_reflns_theta_min 1.82
_diffrn_standards_decay_% 0
_diffrn_standards_number 0
_exptl_absorpt_coefficient_mu 9.760
_exptl_absorpt_correction_T_max 1
_exptl_absorpt_correction_T_min 0.630299
_exptl_absorpt_correction_type multi-scan
_exptl_absorpt_process_details 'SADABS - Bruker Nonius'
_exptl_crystal_colour Dark
_exptl_crystal_density_diffrn 2.434
_exptl_crystal_density_method 'not measured'
_exptl_crystal_description Block
_exptl_crystal_F_000 2064
_exptl_crystal_size_max 0.37
_exptl_crystal_size_mid 0.16
_exptl_crystal_size_min 0.10
_refine_diff_density_max 1.029
_refine_diff_density_min -0.869
_refine_diff_density_rms 0.164
_refine_ls_extinction_method none
_refine_ls_goodness_of_fit_ref 1.020
_refine_ls_hydrogen_treatment mixed
_refine_ls_matrix_type full
_refine_ls_number_parameters 444
_refine_ls_number_reflns 7207
_refine_ls_number_restraints 0
_refine_ls_restrained_S_all 1.020
_refine_ls_R_factor_all 0.0351
_refine_ls_R_factor_gt 0.0277
_refine_ls_shift/su_max 0.002
_refine_ls_shift/su_mean 0.000
_refine_ls_structure_factor_coef Fsqd
_refine_ls_weighting_details 'calc w=1/[\s^2^(Fo^2^)+(0.0200P)^2^+3.5906P] where P=(Fo^2^+2Fc^2^)/3'
_refine_ls_weighting_scheme calc
_refine_ls_wR_factor_gt 0.0604
_refine_ls_wR_factor_ref 0.0627
_reflns_number_gt 6226
_reflns_number_total 7207
_reflns_threshold_expression >2sigma(I)
_cod_data_source_file c1dt11456e.txt
_cod_data_source_block prm064
_cod_depositor_comments
;
The following automatic conversions were performed:

'_symmetry_cell_setting' value 'Monoclinic' changed to 'monoclinic'
according to /home/saulius/struct/CIF-dictionaries/cif_core.dic
dictionary named 'cif_core.dic' version 2.4.1 from 2010-06-29.

Automatic conversion script
Id: cif_fix_values 1715 2011-07-08 13:25:40Z adriana 
;
_cod_original_sg_symbol_H-M P2(1)/n
_cod_database_code 7017789

loop_
_symmetry_equiv_pos_as_xyz
'x, y, z'
'-x+1/2, y+1/2, -z+1/2'
'-x, -y, -z'
'x-1/2, -y-1/2, z-1/2'

loop_
_atom_site_label
_atom_site_type_symbol
_atom_site_fract_x
_atom_site_fract_y
_atom_site_fract_z
_atom_site_U_iso_or_equiv
_atom_site_adp_type
_atom_site_occupancy
_atom_site_symmetry_multiplicity
_atom_site_calc_flag
_atom_site_refinement_flags
Pt1 Pt 0.655060(11) 0.908023(11) 0.514133(11) 0.01714(5) Uani 1 1 d .
C10 C 0.6040(3) 1.1102(3) 0.5062(3) 0.0230(10) Uani 1 1 d .
H10A H 0.6140 1.1053 0.5705 0.028 Uiso 1 1 calc R
Pt2 Pt 0.377020(11) 0.506736(11) -0.016575(11) 0.01746(5) Uani 1 1 d .
N7 N 0.4185(2) 0.6310(2) 0.0414(2) 0.0189(7) Uani 1 1 d .
Cl3 Cl 0.38503(8) 0.55167(8) -0.16202(7) 0.0263(2) Uani 1 1 d .
N1 N 0.6545(2) 0.8775(2) 0.3831(2) 0.0177(7) Uani 1 1 d .
C12 C 0.4550(3) 0.7942(3) 0.0322(3) 0.0259(10) Uani 1 1 d .
Cl5 Cl 0.32709(8) 0.36157(8) -0.07289(8) 0.0276(2) Uani 1 1 d .
C9 C 0.5736(3) 1.1947(3) 0.4662(3) 0.0254(10) Uani 1 1 d .
H9A H 0.5685 1.2491 0.5021 0.030 Uiso 1 1 calc R
Cl1 Cl 0.65877(8) 0.95437(9) 0.66136(7) 0.0277(2) Uani 1 1 d .
N8 N 0.3755(2) 0.4756(2) 0.1143(2) 0.0167(7) Uani 1 1 d .
Cl2 Cl 0.68724(9) 0.75801(8) 0.56822(8) 0.0288(3) Uani 1 1 d .
N6 N 0.4881(3) 0.5775(3) 0.3352(3) 0.0237(8) Uani 1 1 d .
C15 C 0.4196(3) 0.6370(3) 0.1321(3) 0.0176(8) Uani 1 1 d .
C16 C 0.4087(3) 0.5439(3) 0.1751(3) 0.0176(8) Uani 1 1 d .
O7 O 0.5500(2) 0.6257(2) 0.3107(2) 0.0268(7) Uani 1 1 d .
C7 C 0.5625(3) 1.1185(3) 0.3237(3) 0.0202(9) Uani 1 1 d .
O5 O 0.4489(3) 0.8142(2) 0.3030(2) 0.0378(9) Uani 1 1 d .
N5 N 0.4078(3) 0.7471(3) 0.2613(3) 0.0264(9) Uani 1 1 d .
O2 O 0.6905(2) 1.0886(2) 0.1973(2) 0.0302(8) Uani 1 1 d .
O6 O 0.3477(2) 0.6987(2) 0.2889(2) 0.0325(8) Uani 1 1 d .
O3 O 0.4887(2) 1.0453(2) 0.1928(2) 0.0263(7) Uani 1 1 d .
C6 C 0.6047(3) 1.0372(3) 0.3649(3) 0.0167(8) Uani 1 1 d .
O1 O 0.6291(3) 0.9931(2) 0.0901(2) 0.0352(9) Uani 1 1 d .
C17 C 0.4312(3) 0.5181(3) 0.2659(3) 0.0198(9) Uani 1 1 d .
C8 C 0.5508(3) 1.1984(3) 0.3731(3) 0.0242(10) Uani 1 1 d .
C4 C 0.6566(3) 0.9358(3) 0.2360(3) 0.0186(9) Uani 1 1 d .
C5 C 0.6381(3) 0.9511(3) 0.3233(3) 0.0162(8) Uani 1 1 d .
C1 C 0.6794(3) 0.7921(3) 0.3556(3) 0.0219(9) Uani 1 1 d .
H1A H 0.6903 0.7422 0.3985 0.026 Uiso 1 1 calc R
C13 C 0.4489(3) 0.8045(3) 0.1223(3) 0.0250(10) Uani 1 1 d .
H13A H 0.4584 0.8644 0.1509 0.030 Uiso 1 1 calc R
C2 C 0.6897(4) 0.7750(3) 0.2671(3) 0.0262(10) Uani 1 1 d .
N3 N 0.6583(3) 1.0125(3) 0.1695(3) 0.0237(8) Uani 1 1 d .
N4 N 0.5168(3) 1.1206(3) 0.2279(3) 0.0238(8) Uani 1 1 d .
C3 C 0.6811(3) 0.8483(3) 0.2072(3) 0.0237(10) Uani 1 1 d .
H3A H 0.6918 0.8392 0.1468 0.028 Uiso 1 1 calc R
C14 C 0.4286(3) 0.7267(3) 0.1708(3) 0.0203(9) Uani 1 1 d .
O4 O 0.5063(3) 1.1968(2) 0.1900(2) 0.0382(9) Uani 1 1 d .
N2 N 0.6198(2) 1.0346(2) 0.4569(2) 0.0177(7) Uani 1 1 d .
O8 O 0.4731(3) 0.5735(3) 0.4132(2) 0.0339(8) Uani 1 1 d .
N9 N 0.7340(3) 1.4424(3) 0.5294(3) 0.0264(9) Uani 1 1 d .
O9 O 0.6250(3) 1.4073(3) 0.4048(3) 0.0439(10) Uani 1 1 d .
C19 C 0.3654(4) 0.3659(3) 0.2338(3) 0.0281(11) Uani 1 1 d .
C18 C 0.4076(3) 0.4300(3) 0.2963(3) 0.0235(10) Uani 1 1 d .
H18A H 0.4204 0.4147 0.3591 0.028 Uiso 1 1 calc R
C11 C 0.4353(3) 0.7074(3) -0.0069(3) 0.0228(9) Uani 1 1 d .
C20 C 0.3533(3) 0.3897(3) 0.1431(3) 0.0236(10) Uani 1 1 d .
H20A H 0.3283 0.3438 0.0992 0.028 Uiso 1 1 calc R
C21 C 0.6652(4) 1.4632(4) 0.4614(3) 0.0308(11) Uani 1 1 d .
H21A H 0.6451 1.5271 0.4558 0.037 Uiso 1 1 calc R
C23 C 0.7798(4) 1.5147(4) 0.5898(4) 0.0385(13) Uani 1 1 d .
H23A H 0.7475 1.5750 0.5751 0.058 Uiso 1 1 calc R
H23B H 0.8462 1.5203 0.5825 0.058 Uiso 1 1 calc R
H23C H 0.7766 1.4976 0.6527 0.058 Uiso 1 1 calc R
C22 C 0.7737(4) 1.3489(3) 0.5432(4) 0.0393(13) Uani 1 1 d .
H22A H 0.7379 1.3055 0.4991 0.059 Uiso 1 1 calc R
H22B H 0.7700 1.3277 0.6049 0.059 Uiso 1 1 calc R
H22C H 0.8400 1.3501 0.5350 0.059 Uiso 1 1 calc R
H2 H 0.705(3) 0.719(3) 0.255(3) 0.008(10) Uiso 1 1 d .
H19 H 0.346(4) 0.311(4) 0.253(4) 0.033(14) Uiso 1 1 d .
H11 H 0.440(3) 0.693(3) -0.068(3) 0.015(11) Uiso 1 1 d .
H12 H 0.466(4) 0.839(4) -0.008(4) 0.043(16) Uiso 1 1 d .
H8 H 0.528(3) 1.250(4) 0.340(3) 0.029(14) Uiso 1 1 d .

loop_
_atom_site_aniso_label
_atom_site_aniso_U_11
_atom_site_aniso_U_22
_atom_site_aniso_U_33
_atom_site_aniso_U_23
_atom_site_aniso_U_13
_atom_site_aniso_U_12
Pt1 0.01664(9) 0.02023(9) 0.01394(8) 0.00097(6) 0.00089(6) -0.00199(6)
C10 0.024(2) 0.023(2) 0.022(2) -0.0067(18) 0.0058(19) -0.0011(18)
Pt2 0.01529(9) 0.02024(9) 0.01599(9) -0.00327(6) 0.00027(6) 0.00259(6)
N7 0.0179(19) 0.0199(18) 0.0192(18) -0.0018(15) 0.0039(15) 0.0005(14)
Cl3 0.0226(6) 0.0385(6) 0.0175(5) -0.0014(5) 0.0027(4) 0.0038(5)
N1 0.0190(19) 0.0177(17) 0.0151(17) -0.0023(14) -0.0011(14) -0.0037(14)
C12 0.029(3) 0.020(2) 0.028(3) 0.003(2) 0.001(2) 0.0016(18)
Cl5 0.0282(6) 0.0246(6) 0.0281(6) -0.0106(5) -0.0004(5) 0.0007(4)
C9 0.024(2) 0.022(2) 0.031(3) -0.011(2) 0.004(2) -0.0027(18)
Cl1 0.0282(6) 0.0395(7) 0.0154(5) -0.0017(5) 0.0038(4) -0.0043(5)
N8 0.0126(17) 0.0194(17) 0.0173(18) -0.0016(14) 0.0000(14) 0.0029(14)
Cl2 0.0347(7) 0.0260(6) 0.0250(6) 0.0103(5) 0.0032(5) 0.0029(5)
N6 0.021(2) 0.025(2) 0.022(2) -0.0012(16) -0.0019(16) 0.0033(16)
C15 0.015(2) 0.019(2) 0.018(2) 0.0000(17) 0.0014(16) 0.0042(16)
C16 0.013(2) 0.022(2) 0.018(2) -0.0002(17) 0.0021(16) 0.0000(16)
O7 0.0256(18) 0.0265(17) 0.0261(17) 0.0010(14) -0.0018(14) -0.0044(14)
C7 0.019(2) 0.022(2) 0.019(2) -0.0014(18) -0.0007(17) -0.0035(17)
O5 0.053(2) 0.0293(19) 0.0302(19) -0.0138(16) 0.0041(17) 0.0011(17)
N5 0.029(2) 0.023(2) 0.026(2) -0.0032(17) 0.0027(17) 0.0093(17)
O2 0.032(2) 0.0236(17) 0.037(2) 0.0008(15) 0.0114(16) -0.0075(14)
O6 0.0289(19) 0.041(2) 0.0300(19) -0.0020(16) 0.0113(15) 0.0065(16)
O3 0.0236(17) 0.0321(18) 0.0211(17) -0.0043(14) -0.0019(13) 0.0000(14)
C6 0.018(2) 0.017(2) 0.016(2) -0.0029(17) 0.0051(16) -0.0047(16)
O1 0.053(2) 0.036(2) 0.0165(17) 0.0013(15) 0.0047(16) 0.0077(17)
C17 0.017(2) 0.024(2) 0.018(2) -0.0025(18) 0.0031(17) 0.0000(17)
C8 0.025(2) 0.019(2) 0.027(2) -0.0005(19) 0.0015(19) 0.0010(18)
C4 0.019(2) 0.020(2) 0.017(2) 0.0017(17) 0.0027(17) 0.0009(17)
C5 0.010(2) 0.018(2) 0.020(2) -0.0021(17) -0.0001(16) -0.0010(15)
C1 0.027(2) 0.015(2) 0.023(2) 0.0006(18) 0.0021(18) -0.0021(17)
C13 0.024(2) 0.017(2) 0.031(3) -0.0055(19) -0.0041(19) -0.0015(18)
C2 0.034(3) 0.020(2) 0.024(2) -0.008(2) 0.004(2) 0.005(2)
N3 0.027(2) 0.026(2) 0.020(2) 0.0008(16) 0.0099(17) 0.0039(16)
N4 0.023(2) 0.0233(19) 0.025(2) -0.0011(17) 0.0042(16) 0.0027(16)
C3 0.026(2) 0.028(2) 0.017(2) -0.0032(19) 0.0022(18) 0.0038(19)
C14 0.017(2) 0.021(2) 0.021(2) -0.0027(18) -0.0021(17) 0.0024(17)
O4 0.053(2) 0.0284(19) 0.0305(19) 0.0104(16) 0.0003(17) 0.0104(17)
N2 0.0171(18) 0.0171(17) 0.0185(18) -0.0032(15) 0.0021(14) -0.0026(14)
O8 0.038(2) 0.045(2) 0.0170(17) -0.0014(15) 0.0011(15) 0.0030(17)
N9 0.025(2) 0.0224(19) 0.032(2) 0.0021(17) 0.0055(17) -0.0002(16)
O9 0.050(3) 0.040(2) 0.039(2) -0.0051(18) -0.0003(19) -0.0135(18)
C19 0.031(3) 0.022(2) 0.032(3) 0.006(2) 0.006(2) 0.000(2)
C18 0.022(2) 0.026(2) 0.023(2) 0.0043(19) 0.0047(19) 0.0041(18)
C11 0.021(2) 0.025(2) 0.023(2) 0.0019(19) 0.0034(18) 0.0036(18)
C20 0.022(2) 0.021(2) 0.028(2) -0.0017(19) 0.0041(19) 0.0028(18)
C21 0.027(3) 0.034(3) 0.031(3) 0.003(2) 0.002(2) -0.003(2)
C23 0.043(3) 0.035(3) 0.034(3) -0.007(2) -0.003(2) 0.012(2)
C22 0.041(3) 0.032(3) 0.049(3) 0.014(3) 0.017(3) 0.006(2)

loop_
_atom_type_symbol
_atom_type_description
_atom_type_scat_dispersion_real
_atom_type_scat_dispersion_imag
_atom_type_scat_source
C C 0.0033 0.0016 'International Tables Vol C Tables 4.2.6.8 and 6.1.1.4'
N N 0.0061 0.0033 'International Tables Vol C Tables 4.2.6.8 and 6.1.1.4'
O O 0.0106 0.0060 'International Tables Vol C Tables 4.2.6.8 and 6.1.1.4'
Cl Cl 0.1484 0.1585 'International Tables Vol C Tables 4.2.6.8 and 6.1.1.4'
Pt Pt -1.7033 8.3905 'International Tables Vol C Tables 4.2.6.8 and 6.1.1.4'
H H 0.0000 0.0000 'International Tables Vol C Tables 4.2.6.8 and 6.1.1.4'

loop_
_geom_angle_atom_site_label_1
_geom_angle_atom_site_label_2
_geom_angle_atom_site_label_3
_geom_angle
N1 Pt1 N2 79.56(14)
N1 Pt1 Cl1 175.63(10)
N2 Pt1 Cl1 96.61(10)
N1 Pt1 Cl2 96.37(10)
N2 Pt1 Cl2 174.93(10)
Cl1 Pt1 Cl2 87.57(4)
N2 C10 C9 121.9(4)
N2 C10 H10A 119.0
C9 C10 H10A 119.0
N7 Pt2 N8 79.92(14)
N7 Pt2 Cl3 96.07(10)
N8 Pt2 Cl3 175.85(10)
N7 Pt2 Cl5 175.89(10)
N8 Pt2 Cl5 96.03(10)
Cl3 Pt2 Cl5 87.99(4)
C11 N7 C15 120.8(4)
C11 N7 Pt2 122.8(3)
C15 N7 Pt2 116.0(3)
C1 N1 C5 120.8(4)
C1 N1 Pt1 122.4(3)
C5 N1 Pt1 116.4(3)
C11 C12 C13 118.1(4)
C11 C12 H12 113(3)
C13 C12 H12 129(3)
C10 C9 C8 118.3(4)
C10 C9 H9A 120.8
C8 C9 H9A 120.8
C20 N8 C16 120.4(4)
C20 N8 Pt2 123.5(3)
C16 N8 Pt2 115.7(3)
O8 N6 O7 124.5(4)
O8 N6 C17 118.6(4)
O7 N6 C17 116.9(4)
N7 C15 C14 117.1(4)
N7 C15 C16 113.0(4)
C14 C15 C16 129.8(4)
N8 C16 C17 117.6(4)
N8 C16 C15 113.3(4)
C17 C16 C15 129.1(4)
C8 C7 C6 121.8(4)
C8 C7 N4 115.5(4)
C6 C7 N4 122.2(4)
O6 N5 O5 124.4(4)
O6 N5 C14 117.9(4)
O5 N5 C14 117.7(4)
N2 C6 C7 116.9(4)
N2 C6 C5 113.3(4)
C7 C6 C5 129.9(4)
C16 C17 C18 121.7(4)
C16 C17 N6 123.1(4)
C18 C17 N6 115.0(4)
C9 C8 C7 118.8(4)
C9 C8 H8 125(3)
C7 C8 H8 116(3)
C3 C4 C5 122.2(4)
C3 C4 N3 114.7(4)
C5 C4 N3 122.9(4)
N1 C5 C4 117.0(4)
N1 C5 C6 112.7(4)
C4 C5 C6 130.3(4)
N1 C1 C2 121.9(4)
N1 C1 H1A 119.0
C2 C1 H1A 119.0
C12 C13 C14 119.0(4)
C12 C13 H13A 120.5
C14 C13 H13A 120.5
C3 C2 C1 118.9(4)
C3 C2 H2 125(3)
C1 C2 H2 116(3)
O2 N3 O1 125.3(4)
O2 N3 C4 118.2(4)
O1 N3 C4 116.5(4)
O4 N4 O3 124.7(4)
O4 N4 C7 118.0(4)
O3 N4 C7 117.3(4)
C2 C3 C4 118.7(4)
C2 C3 H3A 120.6
C4 C3 H3A 120.6
C13 C14 C15 121.8(4)
C13 C14 N5 115.0(4)
C15 C14 N5 123.0(4)
C10 N2 C6 121.5(4)
C10 N2 Pt1 122.2(3)
C6 N2 Pt1 116.1(3)
C21 N9 C22 122.6(5)
C21 N9 C23 121.3(4)
C22 N9 C23 115.9(4)
C18 C19 C20 118.4(4)
C18 C19 H19 119(3)
C20 C19 H19 122(3)
C19 C18 C17 118.6(4)
C19 C18 H18A 120.7
C17 C18 H18A 120.7
N7 C11 C12 122.4(4)
N7 C11 H11 113(3)
C12 C11 H11 124(3)
N8 C20 C19 122.6(4)
N8 C20 H20A 118.7
C19 C20 H20A 118.7
O9 C21 N9 125.8(5)
O9 C21 H21A 117.1
N9 C21 H21A 117.1
N9 C23 H23A 109.5
N9 C23 H23B 109.5
H23A C23 H23B 109.5
N9 C23 H23C 109.5
H23A C23 H23C 109.5
H23B C23 H23C 109.5
N9 C22 H22A 109.5
N9 C22 H22B 109.5
H22A C22 H22B 109.5
N9 C22 H22C 109.5
H22A C22 H22C 109.5
H22B C22 H22C 109.5

loop_
_geom_bond_atom_site_label_1
_geom_bond_atom_site_label_2
_geom_bond_distance
Pt1 N1 2.004(3)
Pt1 N2 2.015(4)
Pt1 Cl1 2.2887(11)
Pt1 Cl2 2.2947(11)
C10 N2 1.343(5)
C10 C9 1.375(6)
C10 H10A 0.9500
Pt2 N7 2.008(3)
Pt2 N8 2.009(4)
Pt2 Cl3 2.2874(11)
Pt2 Cl5 2.2921(11)
N7 C11 1.347(6)
N7 C15 1.357(5)
N1 C1 1.348(5)
N1 C5 1.368(5)
C12 C11 1.371(6)
C12 C13 1.373(7)
C12 H12 0.91(6)
C9 C8 1.376(7)
C9 H9A 0.9500
N8 C20 1.349(5)
N8 C16 1.357(5)
N6 O8 1.222(5)
N6 O7 1.225(5)
N6 C17 1.469(6)
C15 C14 1.393(6)
C15 C16 1.489(6)
C16 C17 1.390(6)
C7 C8 1.378(6)
C7 C6 1.395(6)
C7 N4 1.470(6)
O5 N5 1.232(5)
N5 O6 1.227(5)
N5 C14 1.464(6)
O2 N3 1.218(5)
O3 N4 1.227(5)
C6 N2 1.355(5)
C6 C5 1.487(6)
O1 N3 1.221(5)
C17 C18 1.391(6)
C8 H8 0.91(5)
C4 C3 1.379(6)
C4 C5 1.393(6)
C4 N3 1.477(5)
C1 C2 1.378(6)
C1 H1A 0.9500
C13 C14 1.377(6)
C13 H13A 0.9500
C2 C3 1.363(7)
C2 H2 0.85(4)
N4 O4 1.218(5)
C3 H3A 0.9500
N9 C21 1.322(6)
N9 C22 1.444(6)
N9 C23 1.447(6)
O9 C21 1.229(6)
C19 C18 1.368(7)
C19 C20 1.377(7)
C19 H19 0.88(5)
C18 H18A 0.9500
C11 H11 0.95(4)
C20 H20A 0.9500
C21 H21A 0.9500
C23 H23A 0.9800
C23 H23B 0.9800
C23 H23C 0.9800
C22 H22A 0.9800
C22 H22B 0.9800
C22 H22C 0.9800
